data_7104883
loop_
_publ_author_name
'Brough, P.'
'Chiarelli, R.'
'P\'ecaut, J.'
'Rassat, A.'
'Rey, P.'

_publ_section_title
;
 A versatile synthesis of new pyrimidinyl nitronyl nitroxides
;
_journal_coden_ASTM CHCOFS
_journal_issue 21
_journal_name_full
;
 Chemical Communications (Cambridge, United Kingdom)
;
_journal_page_first 2722
_journal_page_last 2723
_journal_paper_doi 10.1039/b309786b
_journal_year 2003
_chemical_formula_sum 'C14 H19 N2 O2'
_chemical_formula_weight 247.31
_space_group_IT_number 14
_symmetry_cell_setting monoclinic
_symmetry_space_group_name_Hall '-P 2yn'
_symmetry_space_group_name_H-M 'P 1 21/n 1'
_atom_sites_solution_hydrogens geom
_atom_sites_solution_primary direct
_atom_sites_solution_secondary difmap
_audit_creation_method SHELXL-97
_cell_angle_alpha 90.00
_cell_angle_beta 96.862(2)
_cell_angle_gamma 90.00
_cell_formula_units_Z 4
_cell_length_a 6.2438(5)
_cell_length_b 21.3603(17)
_cell_length_c 9.9984(8)
_cell_measurement_temperature 298(2)
_cell_volume 1323.93(18)
_computing_cell_refinement 'Bruker SMART'
_computing_data_collection 'Bruker SMART'
_computing_data_reduction 'Bruker SHELXTL'
_computing_molecular_graphics 'Bruker SHELXTL'
_computing_publication_material 'Bruker SHELXTL'
_computing_structure_refinement 'SHELXL-97 (Sheldrick, 1997)'
_computing_structure_solution 'SHELXS-97 (Sheldrick, 1990)'
_diffrn_ambient_temperature 298(2)
_diffrn_measured_fraction_theta_full 0.883
_diffrn_measured_fraction_theta_max 0.883
_diffrn_measurement_device_type 'CCD area detector'
_diffrn_measurement_method 'phi and omega scans'
_diffrn_radiation_monochromator graphite
_diffrn_radiation_source 'fine-focus sealed tube'
_diffrn_radiation_type MoK\a
_diffrn_radiation_wavelength 0.71073
_diffrn_reflns_av_R_equivalents 0.0312
_diffrn_reflns_av_sigmaI/netI 0.0611
_diffrn_reflns_limit_h_max 8
_diffrn_reflns_limit_h_min -8
_diffrn_reflns_limit_k_max 28
_diffrn_reflns_limit_k_min -25
_diffrn_reflns_limit_l_max 12
_diffrn_reflns_limit_l_min -6
_diffrn_reflns_number 6664
_diffrn_reflns_theta_full 28.92
_diffrn_reflns_theta_max 28.92
_diffrn_reflns_theta_min 1.91
_exptl_absorpt_coefficient_mu 0.084
_exptl_absorpt_correction_type none
_exptl_crystal_density_diffrn 1.241
_exptl_crystal_density_method 'not measured'
_exptl_crystal_F_000 532
_exptl_crystal_size_max 0.15
_exptl_crystal_size_mid 0.2
_exptl_crystal_size_min 0.5
_refine_diff_density_max 0.193
_refine_diff_density_min -0.209
_refine_diff_density_rms 0.034
_refine_ls_extinction_method none
_refine_ls_goodness_of_fit_ref 0.889
_refine_ls_hydrogen_treatment mixed
_refine_ls_matrix_type full
_refine_ls_number_parameters 239
_refine_ls_number_reflns 3093
_refine_ls_number_restraints 0
_refine_ls_restrained_S_all 0.889
_refine_ls_R_factor_all 0.0838
_refine_ls_R_factor_gt 0.0405
_refine_ls_shift/su_max 0.001
_refine_ls_shift/su_mean 0.000
_refine_ls_structure_factor_coef Fsqd
_refine_ls_weighting_details 'calc w=1/[\s^2^(Fo^2^)+(0.0516P)^2^+0.0000P] where P=(Fo^2^+2Fc^2^)/3'
_refine_ls_weighting_scheme calc
_refine_ls_wR_factor_gt 0.0879
_refine_ls_wR_factor_ref 0.0971
_reflns_number_gt 1835
_reflns_number_total 3093
_reflns_threshold_expression >2sigma(I)
_cod_data_source_file b309786b.txt
_cod_data_source_block struc
_cod_depositor_comments
;
The following automatic conversions were performed:
'_symmetry_cell_setting' value 'Monoclinic' changed to 'monoclinic'
according to '/home/saulius/struct/CIF-dictionaries/cif_core.dic'
dictionary named 'cif_core.dic' version 2.4.1 from 2010-06-29.

Automatic conversion script
Id: cif_fix_enum 1527 2010-12-29 10:47:43Z saulius 
;
_cod_original_sg_symbol_H-M P2(1)/n
_cod_database_code 7104883

loop_
_symmetry_equiv_pos_as_xyz
'x, y, z'
'-x+1/2, y+1/2, -z+1/2'
'-x, -y, -z'
'x-1/2, -y-1/2, z-1/2'

loop_
_atom_site_label
_atom_site_type_symbol
_atom_site_fract_x
_atom_site_fract_y
_atom_site_fract_z
_atom_site_U_iso_or_equiv
_atom_site_adp_type
_atom_site_occupancy
_atom_site_symmetry_multiplicity
_atom_site_calc_flag
_atom_site_refinement_flags
_atom_site_disorder_assembly
_atom_site_disorder_group
O1 O 0.23852(17) 0.04139(5) 0.64731(9) 0.0482(3) Uani 1 1 d . . .
O2 O 0.66330(19) 0.21502(5) 0.70269(10) 0.0606(4) Uani 1 1 d . . .
N1 N 0.30840(18) 0.09232(5) 0.59655(11) 0.0321(3) Uani 1 1 d . . .
N2 N 0.51941(18) 0.18343(5) 0.62812(10) 0.0349(3) Uani 1 1 d . . .
C1 C 0.4588(2) 0.12687(6) 0.67100(13) 0.0289(3) Uani 1 1 d . . .
C2 C 0.2156(2) 0.10734(6) 0.45511(12) 0.0300(3) Uani 1 1 d . . .
C3 C 0.3388(2) 0.16285(7) 0.40521(14) 0.0317(3) Uani 1 1 d . . .
H3A H 0.252(2) 0.1811(6) 0.3311(14) 0.038(4) Uiso 1 1 d . . .
H3B H 0.472(2) 0.1471(6) 0.3707(12) 0.034(4) Uiso 1 1 d . . .
C4 C 0.4055(2) 0.21494(6) 0.50568(13) 0.0321(3) Uani 1 1 d . . .
C5 C -0.0263(3) 0.11836(9) 0.45437(19) 0.0442(4) Uani 1 1 d . . .
H5A H -0.096(3) 0.0809(9) 0.4754(17) 0.068(6) Uiso 1 1 d . . .
H5B H -0.090(3) 0.1304(8) 0.3634(17) 0.060(5) Uiso 1 1 d . . .
H5C H -0.053(3) 0.1514(8) 0.5230(17) 0.064(5) Uiso 1 1 d . . .
C6 C 0.2495(3) 0.04965(8) 0.37026(17) 0.0449(4) Uani 1 1 d . . .
H6A H 0.178(3) 0.0125(8) 0.4007(15) 0.061(5) Uiso 1 1 d . . .
H6B H 0.408(3) 0.0414(7) 0.3740(14) 0.053(5) Uiso 1 1 d . . .
H6C H 0.193(2) 0.0589(7) 0.2743(17) 0.051(4) Uiso 1 1 d . . .
C7 C 0.2208(3) 0.25241(8) 0.55281(19) 0.0461(4) Uani 1 1 d . . .
H7A H 0.134(3) 0.2711(8) 0.4781(16) 0.066(5) Uiso 1 1 d . . .
H7B H 0.280(2) 0.2869(8) 0.6123(15) 0.058(5) Uiso 1 1 d . . .
H7C H 0.128(3) 0.2263(8) 0.6053(15) 0.051(5) Uiso 1 1 d . . .
C8 C 0.5630(3) 0.25855(8) 0.44746(18) 0.0424(4) Uani 1 1 d . . .
H8A H 0.688(3) 0.2339(8) 0.4190(16) 0.065(5) Uiso 1 1 d . . .
H8B H 0.614(3) 0.2895(8) 0.5099(15) 0.061(5) Uiso 1 1 d . . .
H8C H 0.484(2) 0.2781(7) 0.3687(15) 0.045(4) Uiso 1 1 d . . .
C9 C 0.5477(2) 0.10469(6) 0.80713(13) 0.0276(3) Uani 1 1 d . . .
C10 C 0.7613(2) 0.08727(6) 0.83548(16) 0.0356(4) Uani 1 1 d . . .
H10 H 0.855(2) 0.0882(6) 0.7651(15) 0.041(4) Uiso 1 1 d . . .
C11 C 0.8400(3) 0.06796(7) 0.96421(17) 0.0453(4) Uani 1 1 d . . .
H11 H 0.988(3) 0.0559(7) 0.9792(16) 0.054(5) Uiso 1 1 d . . .
C12 C 0.7060(3) 0.06610(7) 1.06394(17) 0.0511(5) Uani 1 1 d . . .
H12 H 0.762(2) 0.0522(8) 1.1497(16) 0.056(5) Uiso 1 1 d . . .
C13 C 0.4960(3) 0.08417(8) 1.03607(16) 0.0509(5) Uani 1 1 d . . .
H13 H 0.400(3) 0.0839(8) 1.1046(19) 0.067(6) Uiso 1 1 d . . .
C14 C 0.4155(3) 0.10357(7) 0.90849(15) 0.0399(4) Uani 1 1 d . . .
H14 H 0.275(3) 0.1158(7) 0.8916(15) 0.051(5) Uiso 1 1 d . . .

loop_
_atom_site_aniso_label
_atom_site_aniso_U_11
_atom_site_aniso_U_22
_atom_site_aniso_U_33
_atom_site_aniso_U_23
_atom_site_aniso_U_13
_atom_site_aniso_U_12
O1 0.0579(7) 0.0416(6) 0.0423(6) 0.0128(5) -0.0054(5) -0.0224(5)
O2 0.0812(9) 0.0430(7) 0.0483(7) 0.0099(5) -0.0298(6) -0.0259(6)
N1 0.0331(7) 0.0323(7) 0.0297(6) 0.0039(5) -0.0005(5) -0.0042(5)
N2 0.0415(7) 0.0284(6) 0.0317(6) 0.0046(5) -0.0083(5) -0.0065(5)
C1 0.0307(8) 0.0276(7) 0.0282(7) 0.0012(6) 0.0026(6) -0.0007(6)
C2 0.0312(8) 0.0338(8) 0.0239(7) 0.0017(6) -0.0012(6) -0.0046(6)
C3 0.0317(8) 0.0356(8) 0.0271(8) 0.0043(6) 0.0003(6) -0.0017(7)
C4 0.0357(8) 0.0286(7) 0.0302(7) 0.0061(6) -0.0028(6) -0.0011(6)
C5 0.0308(9) 0.0502(11) 0.0498(11) 0.0058(9) -0.0026(8) -0.0062(8)
C6 0.0594(12) 0.0385(9) 0.0379(10) -0.0038(7) 0.0103(9) -0.0083(9)
C7 0.0512(11) 0.0371(9) 0.0491(11) -0.0008(9) 0.0026(9) 0.0044(8)
C8 0.0448(10) 0.0363(9) 0.0435(10) 0.0124(8) -0.0057(8) -0.0096(8)
C9 0.0299(8) 0.0256(7) 0.0266(7) 0.0000(5) -0.0001(6) -0.0010(6)
C10 0.0355(9) 0.0331(8) 0.0379(9) 0.0027(6) 0.0035(7) 0.0008(6)
C11 0.0414(10) 0.0360(9) 0.0538(11) 0.0101(7) -0.0142(8) 0.0001(7)
C12 0.0724(13) 0.0448(10) 0.0306(9) 0.0118(7) -0.0157(9) -0.0162(9)
C13 0.0642(12) 0.0585(11) 0.0312(9) 0.0007(8) 0.0105(9) -0.0157(9)
C14 0.0370(10) 0.0454(9) 0.0378(9) -0.0007(7) 0.0069(8) -0.0010(7)

loop_
_atom_type_symbol
_atom_type_description
_atom_type_scat_dispersion_real
_atom_type_scat_dispersion_imag
_atom_type_scat_source
C C 0.0033 0.0016 'International Tables Vol C Tables 4.2.6.8 and 6.1.1.4'
H H 0.0000 0.0000 'International Tables Vol C Tables 4.2.6.8 and 6.1.1.4'
N N 0.0061 0.0033 'International Tables Vol C Tables 4.2.6.8 and 6.1.1.4'
O O 0.0106 0.0060 'International Tables Vol C Tables 4.2.6.8 and 6.1.1.4'

loop_
_geom_angle_atom_site_label_1
_geom_angle_atom_site_label_2
_geom_angle_atom_site_label_3
_geom_angle
_geom_angle_site_symmetry_1
_geom_angle_site_symmetry_3
_geom_angle_publ_flag
O1 N1 C1 119.21(10) . . ?
O1 N1 C2 116.02(10) . . ?
C1 N1 C2 124.75(11) . . ?
O2 N2 C1 119.17(10) . . ?
O2 N2 C4 117.87(10) . . ?
C1 N2 C4 122.47(10) . . ?
N1 C1 N2 121.20(11) . . ?
N1 C1 C9 119.44(11) . . ?
N2 C1 C9 119.20(11) . . ?
N1 C2 C6 106.77(12) . . ?
N1 C2 C5 107.95(12) . . ?
C6 C2 C5 108.93(13) . . ?
N1 C2 C3 108.75(10) . . ?
C6 C2 C3 109.67(12) . . ?
C5 C2 C3 114.49(12) . . ?
C4 C3 C2 117.37(12) . . ?
N2 C4 C8 108.80(11) . . ?
N2 C4 C3 106.02(11) . . ?
C8 C4 C3 109.48(13) . . ?
N2 C4 C7 106.60(12) . . ?
C8 C4 C7 110.17(13) . . ?
C3 C4 C7 115.47(12) . . ?
C10 C9 C14 119.46(13) . . ?
C10 C9 C1 121.35(13) . . ?
C14 C9 C1 119.15(13) . . ?
C9 C10 C11 119.86(16) . . ?
C12 C11 C10 120.18(16) . . ?
C13 C12 C11 119.79(15) . . ?
C12 C13 C14 120.68(18) . . ?
C13 C14 C9 120.01(16) . . ?

loop_
_geom_bond_atom_site_label_1
_geom_bond_atom_site_label_2
_geom_bond_distance
_geom_bond_site_symmetry_2
_geom_bond_publ_flag
O1 N1 1.2979(14) . ?
O2 N2 1.2877(13) . ?
N1 C1 1.3465(16) . ?
N1 C2 1.4975(16) . ?
N2 C1 1.3511(17) . ?
N2 C4 1.4997(16) . ?
C1 C9 1.4849(17) . ?
C2 C6 1.525(2) . ?
C2 C5 1.528(2) . ?
C2 C3 1.5291(19) . ?
C3 C4 1.5234(19) . ?
C4 C8 1.520(2) . ?
C4 C7 1.524(2) . ?
C9 C10 1.3812(19) . ?
C9 C14 1.382(2) . ?
C10 C11 1.385(2) . ?
C11 C12 1.377(3) . ?
C12 C13 1.363(3) . ?
C13 C14 1.378(2) . ?
